data_1506013
loop_
_publ_author_name
'Hudnall, Todd W.'
'Mela\"imi, Mohand'
'Gabba\"i, Fran\,cois P'

_publ_section_title
;
 Hybrid Lewis acid/hydrogen-bond donor receptor for fluoride.
;
_journal_issue 13
_journal_name_full 'Organic letters'
_journal_page_first 2747
_journal_page_last 2749
_journal_paper_doi 10.1021/ol060791v
_journal_volume 8
_journal_year 2006
_chemical_formula_sum 'C29 H34 B F3 N2 O2'
_chemical_formula_weight 510.39
_chemical_name_systematic
; 
 ? 
;
_space_group_IT_number 2
_symmetry_cell_setting triclinic
_symmetry_space_group_name_Hall '-P 1'
_symmetry_space_group_name_H-M 'P -1'
_atom_sites_solution_hydrogens geom
_atom_sites_solution_primary direct
_atom_sites_solution_secondary difmap
_audit_creation_method SHELXL-97
_cell_angle_alpha 96.430(3)
_cell_angle_beta 91.237(4)
_cell_angle_gamma 111.589(3)
_cell_formula_units_Z 2
_cell_length_a 10.108(2)
_cell_length_b 11.843(2)
_cell_length_c 12.309(3)
_cell_measurement_temperature 150(2)
_cell_volume 1358.4(5)
_computing_structure_refinement 'SHELXL-97 (Sheldrick, 1997)'
_computing_structure_solution 'SHELXS-97 (Sheldrick, 1990)'
_diffrn_ambient_temperature 150(2)
_diffrn_measured_fraction_theta_full 0.978
_diffrn_measured_fraction_theta_max 0.978
_diffrn_radiation_monochromator graphite
_diffrn_radiation_source 'fine-focus sealed tube'
_diffrn_radiation_type MoK\a
_diffrn_radiation_wavelength 0.71073
_diffrn_reflns_av_R_equivalents 0.0370
_diffrn_reflns_av_sigmaI/netI 0.0467
_diffrn_reflns_limit_h_max 11
_diffrn_reflns_limit_h_min -6
_diffrn_reflns_limit_k_max 12
_diffrn_reflns_limit_k_min -13
_diffrn_reflns_limit_l_max 13
_diffrn_reflns_limit_l_min -13
_diffrn_reflns_number 5959
_diffrn_reflns_theta_full 23.34
_diffrn_reflns_theta_max 23.34
_diffrn_reflns_theta_min 1.67
_exptl_absorpt_coefficient_mu 0.091
_exptl_absorpt_correction_type none
_exptl_crystal_colour colorless
_exptl_crystal_density_diffrn 1.248
_exptl_crystal_density_method 'not measured'
_exptl_crystal_description block
_exptl_crystal_F_000 540
_exptl_crystal_size_max 0.50
_exptl_crystal_size_mid 0.45
_exptl_crystal_size_min 0.33
_refine_diff_density_max 0.532
_refine_diff_density_min -0.360
_refine_diff_density_rms 0.068
_refine_ls_extinction_method none
_refine_ls_goodness_of_fit_ref 1.007
_refine_ls_hydrogen_treatment mixed
_refine_ls_matrix_type full
_refine_ls_number_parameters 334
_refine_ls_number_reflns 3859
_refine_ls_number_restraints 0
_refine_ls_restrained_S_all 1.007
_refine_ls_R_factor_all 0.0901
_refine_ls_R_factor_gt 0.0700
_refine_ls_shift/su_max 0.000
_refine_ls_shift/su_mean 0.000
_refine_ls_structure_factor_coef Fsqd
_refine_ls_weighting_details 'calc w=1/[\s^2^(Fo^2^)+(0.0600P)^2^+2.4000P] where P=(Fo^2^+2Fc^2^)/3'
_refine_ls_weighting_scheme calc
_refine_ls_wR_factor_gt 0.1658
_refine_ls_wR_factor_ref 0.1746
_reflns_number_gt 2737
_reflns_number_total 3859
_reflns_threshold_expression >2sigma(I)
_cod_data_source_file ol060791vsi20060402_095902.cif
_cod_data_source_block f
_cod_depositor_comments
;
The following automatic conversions were performed:

'_symmetry_cell_setting' value 'Triclinic' changed to 'triclinic'
according to /home/saulius/struct/CIF-dictionaries/cif_core.dic
dictionary named 'cif_core.dic' version 2.4.1 from 2010-06-29.

Automatic conversion script
Id: cif_fix_values 1715 2011-07-08 13:25:40Z adriana 
;
_cod_original_cell_volume 1358.3(5)
_cod_original_sg_symbol_H-M P-1
_cod_database_code 1506013

loop_
_symmetry_equiv_pos_as_xyz
'x, y, z'
'-x, -y, -z'

loop_
_atom_site_label
_atom_site_type_symbol
_atom_site_fract_x
_atom_site_fract_y
_atom_site_fract_z
_atom_site_U_iso_or_equiv
_atom_site_adp_type
_atom_site_occupancy
_atom_site_symmetry_multiplicity
_atom_site_calc_flag
_atom_site_refinement_flags
B1 B 0.5076(5) 0.7336(4) 0.2433(3) 0.0373(10) Uani 1 1 d .
N1 N 0.3403(3) 0.5997(3) 0.4140(2) 0.0406(8) Uani 1 1 d .
H1A H 0.2778 0.5584 0.4553 0.049 Uiso 1 1 calc R
N2 N 0.0453(3) 0.3890(3) 0.6864(2) 0.0436(8) Uani 1 1 d .
F1 F 0.1979(3) 0.7001(2) 0.5500(2) 0.0775(9) Uani 1 1 d .
F2 F 0.2216(3) 0.8347(2) 0.4425(2) 0.0651(7) Uani 1 1 d .
F3 F 0.3882(3) 0.8621(2) 0.56266(19) 0.0702(8) Uani 1 1 d .
O1 O 0.4407(3) 0.7848(2) 0.35040(19) 0.0402(6) Uani 1 1 d .
O2 O 0.1525(3) 0.4328(3) 0.5279(2) 0.0567(8) Uani 1 1 d .
C1 C 0.4171(4) 0.5393(3) 0.3498(3) 0.0366(9) Uani 1 1 d .
C2 C 0.5033(4) 0.6022(3) 0.2718(3) 0.0348(8) Uani 1 1 d .
C3 C 0.5840(4) 0.5409(3) 0.2184(3) 0.0399(9) Uani 1 1 d .
H3A H 0.6486 0.5806 0.1695 0.048 Uiso 1 1 calc R
C4 C 0.5713(4) 0.4240(3) 0.2354(3) 0.0436(9) Uani 1 1 d .
H4A H 0.6243 0.3856 0.1965 0.052 Uiso 1 1 calc R
C5 C 0.4793(4) 0.3641(3) 0.3107(3) 0.0464(10) Uani 1 1 d .
H5A H 0.4689 0.2849 0.3213 0.056 Uiso 1 1 calc R
C6 C 0.4032(4) 0.4229(3) 0.3698(3) 0.0427(9) Uani 1 1 d .
H6A H 0.3437 0.3848 0.4223 0.051 Uiso 1 1 calc R
C7 C 0.3943(4) 0.7380(3) 0.1482(3) 0.0367(9) Uani 1 1 d .
C8 C 0.2964(4) 0.6349(3) 0.0796(3) 0.0368(9) Uani 1 1 d .
C9 C 0.2005(4) 0.6489(3) 0.0042(3) 0.0408(9) Uani 1 1 d .
H9A H 0.1377 0.5794 -0.0389 0.049 Uiso 1 1 calc R
C10 C 0.1943(4) 0.7610(3) -0.0094(3) 0.0441(9) Uani 1 1 d .
C11 C 0.2904(4) 0.8626(3) 0.0564(3) 0.0453(10) Uani 1 1 d .
H11A H 0.2902 0.9397 0.0483 0.054 Uiso 1 1 calc R
C12 C 0.3865(4) 0.8533(3) 0.1338(3) 0.0408(9) Uani 1 1 d .
C13 C 0.4827(5) 0.9739(3) 0.1995(3) 0.0536(11) Uani 1 1 d .
H13A H 0.4598 1.0398 0.1765 0.080 Uiso 1 1 calc R
H13B H 0.5806 0.9876 0.1873 0.080 Uiso 1 1 calc R
H13C H 0.4683 0.9704 0.2761 0.080 Uiso 1 1 calc R
C14 C 0.2914(4) 0.5054(3) 0.0788(3) 0.0442(9) Uani 1 1 d .
H14A H 0.3611 0.5045 0.1326 0.066 Uiso 1 1 calc R
H14B H 0.3118 0.4763 0.0075 0.066 Uiso 1 1 calc R
H14C H 0.1982 0.4532 0.0956 0.066 Uiso 1 1 calc R
C15 C 0.0896(5) 0.7746(4) -0.0899(4) 0.0633(12) Uani 1 1 d .
H15A H 0.0324 0.6957 -0.1282 0.095 Uiso 1 1 calc R
H15B H 0.1401 0.8273 -0.1415 0.095 Uiso 1 1 calc R
H15C H 0.0291 0.8095 -0.0517 0.095 Uiso 1 1 calc R
C16 C 0.6729(4) 0.8265(3) 0.2417(3) 0.0385(9) Uani 1 1 d .
C17 C 0.7392(4) 0.8458(3) 0.1407(3) 0.0395(9) Uani 1 1 d .
C18 C 0.8802(4) 0.9245(3) 0.1400(3) 0.0447(10) Uani 1 1 d .
H18A H 0.9205 0.9350 0.0729 0.054 Uiso 1 1 calc R
C19 C 0.9639(4) 0.9880(4) 0.2337(3) 0.0481(10) Uani 1 1 d .
C20 C 0.9001(4) 0.9658(3) 0.3327(3) 0.0459(10) Uani 1 1 d .
H20A H 0.9532 1.0064 0.3977 0.055 Uiso 1 1 calc R
C21 C 0.7607(4) 0.8855(3) 0.3378(3) 0.0399(9) Uani 1 1 d .
C22 C 0.7117(4) 0.8643(4) 0.4528(3) 0.0494(10) Uani 1 1 d .
H22A H 0.7873 0.9139 0.5060 0.074 Uiso 1 1 calc R
H22B H 0.6869 0.7795 0.4612 0.074 Uiso 1 1 calc R
H22C H 0.6299 0.8862 0.4633 0.074 Uiso 1 1 calc R
C23 C 0.6621(4) 0.7842(3) 0.0310(3) 0.0461(10) Uani 1 1 d .
H23A H 0.7257 0.8096 -0.0261 0.069 Uiso 1 1 calc R
H23B H 0.5814 0.8070 0.0201 0.069 Uiso 1 1 calc R
H23C H 0.6303 0.6970 0.0292 0.069 Uiso 1 1 calc R
C24 C 1.1155(5) 1.0739(4) 0.2310(4) 0.0662(13) Uani 1 1 d .
H24A H 1.1405 1.0776 0.1563 0.099 Uiso 1 1 calc R
H24B H 1.1773 1.0450 0.2702 0.099 Uiso 1 1 calc R
H24C H 1.1258 1.1541 0.2646 0.099 Uiso 1 1 calc R
C25 C 0.3615(4) 0.7154(3) 0.4124(3) 0.0373(9) Uani 1 1 d .
C26 C 0.2906(4) 0.7782(4) 0.4934(3) 0.0462(10) Uani 1 1 d .
C27 C 0.1144(4) 0.3675(4) 0.6025(3) 0.0502(10) Uani 1 1 d .
H27A H 0.1367 0.2978 0.5986 0.060 Uiso 1 1 calc R
C28 C 0.0134(5) 0.4993(4) 0.7006(3) 0.0567(11) Uani 1 1 d .
H28A H 0.0413 0.5425 0.6382 0.085 Uiso 1 1 calc R
H28B H 0.0649 0.5507 0.7656 0.085 Uiso 1 1 calc R
H28C H -0.0871 0.4778 0.7073 0.085 Uiso 1 1 calc R
C29 C 0.0095(5) 0.3099(4) 0.7727(3) 0.0584(12) Uani 1 1 d .
H29A H 0.0354 0.2404 0.7531 0.088 Uiso 1 1 calc R
H29B H -0.0911 0.2826 0.7815 0.088 Uiso 1 1 calc R
H29C H 0.0608 0.3548 0.8402 0.088 Uiso 1 1 calc R

loop_
_atom_site_aniso_label
_atom_site_aniso_U_11
_atom_site_aniso_U_22
_atom_site_aniso_U_33
_atom_site_aniso_U_23
_atom_site_aniso_U_13
_atom_site_aniso_U_12
B1 0.043(3) 0.035(2) 0.032(2) 0.0015(18) 0.0088(19) 0.012(2)
N1 0.0478(19) 0.0357(18) 0.0335(16) 0.0071(13) 0.0115(14) 0.0089(15)
N2 0.046(2) 0.0462(19) 0.0384(17) 0.0125(14) 0.0086(15) 0.0149(16)
F1 0.099(2) 0.0568(15) 0.0783(18) 0.0163(13) 0.0558(16) 0.0267(15)
F2 0.0743(18) 0.0701(17) 0.0608(15) 0.0032(13) 0.0110(13) 0.0396(15)
F3 0.0713(18) 0.0748(17) 0.0518(14) -0.0243(13) -0.0012(13) 0.0220(15)
O1 0.0477(16) 0.0326(13) 0.0350(13) 0.0034(11) 0.0072(12) 0.0089(12)
O2 0.0612(19) 0.0580(18) 0.0475(16) 0.0211(14) 0.0195(14) 0.0133(15)
C1 0.039(2) 0.035(2) 0.0316(19) 0.0016(15) 0.0032(16) 0.0084(17)
C2 0.035(2) 0.0334(19) 0.0318(18) 0.0025(15) 0.0028(16) 0.0080(17)
C3 0.042(2) 0.039(2) 0.036(2) 0.0063(16) 0.0051(17) 0.0110(18)
C4 0.047(2) 0.044(2) 0.043(2) 0.0070(18) 0.0075(18) 0.0188(19)
C5 0.056(3) 0.035(2) 0.049(2) 0.0082(18) 0.001(2) 0.016(2)
C6 0.049(2) 0.036(2) 0.039(2) 0.0116(17) 0.0091(18) 0.0101(19)
C7 0.040(2) 0.034(2) 0.0330(19) 0.0050(16) 0.0087(16) 0.0095(17)
C8 0.045(2) 0.0318(19) 0.0329(19) 0.0052(15) 0.0094(17) 0.0128(17)
C9 0.045(2) 0.036(2) 0.037(2) 0.0021(16) 0.0026(18) 0.0109(18)
C10 0.049(2) 0.042(2) 0.040(2) 0.0056(18) -0.0004(18) 0.0166(19)
C11 0.055(3) 0.034(2) 0.050(2) 0.0091(18) 0.004(2) 0.0184(19)
C12 0.044(2) 0.035(2) 0.039(2) 0.0045(16) 0.0047(18) 0.0091(18)
C13 0.063(3) 0.033(2) 0.060(3) 0.0022(19) -0.005(2) 0.013(2)
C14 0.051(2) 0.034(2) 0.042(2) 0.0008(16) -0.0035(18) 0.0096(18)
C15 0.069(3) 0.051(3) 0.070(3) 0.001(2) -0.013(2) 0.025(2)
C16 0.046(2) 0.0319(19) 0.036(2) 0.0102(16) 0.0057(17) 0.0116(17)
C17 0.043(2) 0.036(2) 0.040(2) 0.0114(16) 0.0054(17) 0.0125(18)
C18 0.048(2) 0.045(2) 0.042(2) 0.0185(18) 0.0112(19) 0.015(2)
C19 0.044(2) 0.044(2) 0.052(2) 0.0187(19) 0.004(2) 0.0074(19)
C20 0.045(2) 0.043(2) 0.044(2) 0.0120(18) -0.0013(18) 0.0091(19)
C21 0.041(2) 0.038(2) 0.039(2) 0.0096(17) 0.0043(17) 0.0111(18)
C22 0.047(2) 0.051(2) 0.039(2) 0.0075(18) 0.0025(18) 0.005(2)
C23 0.053(3) 0.044(2) 0.039(2) 0.0080(17) 0.0120(19) 0.014(2)
C24 0.049(3) 0.074(3) 0.067(3) 0.027(2) 0.006(2) 0.008(2)
C25 0.040(2) 0.034(2) 0.0309(19) 0.0025(16) 0.0053(16) 0.0068(17)
C26 0.052(3) 0.041(2) 0.043(2) 0.0071(19) 0.011(2) 0.013(2)
C27 0.047(3) 0.050(2) 0.052(2) 0.013(2) 0.010(2) 0.014(2)
C28 0.066(3) 0.062(3) 0.050(2) 0.013(2) 0.009(2) 0.032(2)
C29 0.067(3) 0.066(3) 0.047(2) 0.025(2) 0.015(2) 0.024(2)

loop_
_atom_type_symbol
_atom_type_description
_atom_type_scat_dispersion_real
_atom_type_scat_dispersion_imag
_atom_type_scat_source
C C 0.0033 0.0016 'International Tables Vol C Tables 4.2.6.8 and 6.1.1.4'
H H 0.0000 0.0000 'International Tables Vol C Tables 4.2.6.8 and 6.1.1.4'
B B 0.0013 0.0007 'International Tables Vol C Tables 4.2.6.8 and 6.1.1.4'
N N 0.0061 0.0033 'International Tables Vol C Tables 4.2.6.8 and 6.1.1.4'
O O 0.0106 0.0060 'International Tables Vol C Tables 4.2.6.8 and 6.1.1.4'
F F 0.0171 0.0103 'International Tables Vol C Tables 4.2.6.8 and 6.1.1.4'

loop_
_geom_angle_atom_site_label_1
_geom_angle_atom_site_label_2
_geom_angle_atom_site_label_3
_geom_angle
C2 B1 C16 109.4(3)
C2 B1 C7 119.2(3)
C16 B1 C7 117.1(3)
C2 B1 O1 103.3(3)
C16 B1 O1 107.2(3)
C7 B1 O1 98.2(3)
C25 N1 C1 122.6(3)
C25 N1 O2 129.2(2)
C1 N1 O2 108.2(2)
C27 N2 C28 120.2(3)
C27 N2 C29 121.8(3)
C28 N2 C29 117.8(3)
C25 O1 B1 122.9(3)
C27 O2 N1 156.1(3)
C6 C1 C2 123.9(3)
C6 C1 N1 118.0(3)
C2 C1 N1 118.0(3)
C1 C2 C3 114.6(3)
C1 C2 B1 122.8(3)
C3 C2 B1 122.6(3)
C4 C3 C2 122.8(3)
C3 C4 C5 119.8(4)
C6 C5 C4 119.7(3)
C5 C6 C1 119.0(3)
C8 C7 C12 115.6(3)
C8 C7 B1 125.8(3)
C12 C7 B1 118.6(3)
C9 C8 C7 120.9(3)
C9 C8 C14 115.2(3)
C7 C8 C14 123.9(3)
C10 C9 C8 123.1(3)
C9 C10 C11 116.6(4)
C9 C10 C15 122.5(4)
C11 C10 C15 120.8(4)
C12 C11 C10 122.5(3)
C11 C12 C7 121.4(3)
C11 C12 C13 115.4(3)
C7 C12 C13 123.3(3)
C21 C16 C17 116.2(3)
C21 C16 B1 123.1(3)
C17 C16 B1 120.6(3)
C18 C17 C16 120.3(3)
C18 C17 C23 116.9(3)
C16 C17 C23 122.8(3)
C19 C18 C17 123.5(4)
C18 C19 C20 116.1(4)
C18 C19 C24 122.6(4)
C20 C19 C24 121.3(4)
C21 C20 C19 122.6(4)
C20 C21 C16 121.2(3)
C20 C21 C22 115.7(3)
C16 C21 C22 123.1(3)
O1 C25 N1 126.0(3)
O1 C25 C26 114.1(3)
N1 C25 C26 119.8(3)
F3 C26 F2 107.2(3)
F3 C26 F1 108.6(3)
F2 C26 F1 107.6(3)
F3 C26 C25 109.9(3)
F2 C26 C25 111.0(3)
F1 C26 C25 112.3(3)
O2 C27 N2 125.4(4)

loop_
_geom_bond_atom_site_label_1
_geom_bond_atom_site_label_2
_geom_bond_distance
B1 C2 1.619(5)
B1 C16 1.629(5)
B1 C7 1.638(6)
B1 O1 1.650(5)
N1 C25 1.309(4)
N1 C1 1.431(5)
N1 O2 2.730(4)
N2 C27 1.312(5)
N2 C28 1.450(5)
N2 C29 1.458(5)
F1 C26 1.325(4)
F2 C26 1.321(5)
F3 C26 1.319(4)
O1 C25 1.257(4)
O2 C27 1.243(4)
C1 C6 1.385(5)
C1 C2 1.397(5)
C2 C3 1.406(5)
C3 C4 1.383(5)
C4 C5 1.387(5)
C5 C6 1.382(5)
C7 C8 1.423(5)
C7 C12 1.427(5)
C8 C9 1.393(5)
C8 C14 1.516(5)
C9 C10 1.381(5)
C10 C11 1.391(5)
C10 C15 1.498(6)
C11 C12 1.387(5)
C12 C13 1.525(5)
C16 C21 1.410(5)
C16 C17 1.427(5)
C17 C18 1.387(5)
C17 C23 1.510(5)
C18 C19 1.381(5)
C19 C20 1.396(5)
C19 C24 1.499(6)
C20 C21 1.388(5)
C21 C22 1.526(5)
C25 C26 1.523(5)
